data_2209620
loop_
_publ_author_name
'Liu, Gang'
'Zheng, Tong'
'Pu, Shou-Zhi'
'Xu, Jing-Kun'

_publ_section_title
;1,2-Bis[5-(3,5-difluorophenyl)-2-methyl-3-thienyl]-3,3,4,4,5,5-hexafluorocyclopent-1-ene:
 a new photochromic diarylethene compound
;
_journal_coeditor_code OB2029
_journal_issue 7
_journal_name_full 'Acta Crystallographica Section E'
_journal_page_first o2877
_journal_page_last o2879
_journal_paper_doi 10.1107/S1600536806022306
_journal_volume 62
_journal_year 2006
_chemical_formula_iupac 'C27 H14 F10 S2'
_chemical_formula_moiety 'C27 H14 F10 S2'
_chemical_formula_sum 'C27 H14 F10 S2'
_chemical_formula_weight 592.50
_chemical_melting_point 430.4
_chemical_name_systematic
;
1,2-Bis[5-(3,5-difluorophenyl)-2-methyl-3-thienyl]-3,3,4,4,5,5-
hexafluorocyclopent-1-ene
;
_space_group_IT_number 14
_symmetry_cell_setting monoclinic
_symmetry_space_group_name_Hall '-P 2yn'
_symmetry_space_group_name_H-M 'P 1 21/n 1'
_atom_sites_solution_hydrogens geom
_atom_sites_solution_primary direct
_atom_sites_solution_secondary difmap
_audit_creation_method SHELXL-97
_cell_angle_alpha 90.00
_cell_angle_beta 99.019(3)
_cell_angle_gamma 90.00
_cell_formula_units_Z 4
_cell_length_a 13.582(2)
_cell_length_b 11.552(2)
_cell_length_c 16.127(3)
_cell_measurement_reflns_used 3440
_cell_measurement_temperature 294(2)
_cell_measurement_theta_max 22.63
_cell_measurement_theta_min 2.56
_cell_volume 2499.0(7)
_computing_cell_refinement 'SAINT (Bruker, 1997)'
_computing_data_collection 'SMART (Bruker, 1997)'
_computing_data_reduction SAINT
_computing_molecular_graphics 'SHELXTL (Bruker, 1997)'
_computing_publication_material SHELXTL
_computing_structure_refinement 'SHELXL97 (Sheldrick, 1997)'
_computing_structure_solution 'SHELXS97 (Sheldrick, 1997)'
_diffrn_ambient_temperature 294(2)
_diffrn_measured_fraction_theta_full 0.998
_diffrn_measured_fraction_theta_max 0.998
_diffrn_measurement_device_type 'Bruker SMART CCD area-detector'
_diffrn_measurement_method '\f and \w'
_diffrn_radiation_monochromator graphite
_diffrn_radiation_source 'fine-focus sealed tube'
_diffrn_radiation_type MoK\a
_diffrn_radiation_wavelength 0.71073
_diffrn_reflns_av_R_equivalents 0.0315
_diffrn_reflns_av_sigmaI/netI 0.0374
_diffrn_reflns_limit_h_max 16
_diffrn_reflns_limit_h_min -12
_diffrn_reflns_limit_k_max 13
_diffrn_reflns_limit_k_min -12
_diffrn_reflns_limit_l_max 19
_diffrn_reflns_limit_l_min -19
_diffrn_reflns_number 12416
_diffrn_reflns_theta_full 25.01
_diffrn_reflns_theta_max 25.01
_diffrn_reflns_theta_min 2.18
_exptl_absorpt_coefficient_mu 0.304
_exptl_absorpt_correction_T_max 1.000000
_exptl_absorpt_correction_T_min 0.888871
_exptl_absorpt_correction_type multi-scan
_exptl_absorpt_process_details '(SADABS; Sheldrick, 1996)'
_exptl_crystal_colour colorless
_exptl_crystal_density_diffrn 1.575
_exptl_crystal_density_method 'not measured'
_exptl_crystal_description prism
_exptl_crystal_F_000 1192
_exptl_crystal_size_max 0.24
_exptl_crystal_size_mid 0.20
_exptl_crystal_size_min 0.14
_refine_diff_density_max 0.208
_refine_diff_density_min -0.231
_refine_ls_extinction_method none
_refine_ls_goodness_of_fit_ref 1.060
_refine_ls_hydrogen_treatment constr
_refine_ls_matrix_type full
_refine_ls_number_parameters 417
_refine_ls_number_reflns 4401
_refine_ls_number_restraints 18
_refine_ls_restrained_S_all 1.072
_refine_ls_R_factor_all 0.0774
_refine_ls_R_factor_gt 0.0401
_refine_ls_shift/su_max 0.002
_refine_ls_shift/su_mean 0.000
_refine_ls_structure_factor_coef Fsqd
_refine_ls_weighting_details 'calc w=1/[\s^2^(Fo^2^)+(0.0475P)^2^+0.5704P] where P=(Fo^2^+2Fc^2^)/3'
_refine_ls_weighting_scheme calc
_refine_ls_wR_factor_gt 0.0918
_refine_ls_wR_factor_ref 0.1124
_reflns_number_gt 2811
_reflns_number_total 4401
_reflns_threshold_expression I>2\s(I)
_cod_data_source_file ob2029.cif
_cod_data_source_block Ia
_cod_original_cell_volume 2499.1(8)
_cod_original_sg_symbol_H-M 'P 21/n'
_cod_database_code 2209620
_cod_database_fobs_code 2209620

loop_
_symmetry_equiv_pos_as_xyz
'x, y, z'
'-x+1/2, y+1/2, -z+1/2'
'-x, -y, -z'
'x-1/2, -y-1/2, z-1/2'

loop_
_atom_site_type_symbol
_atom_site_label
_atom_site_fract_x
_atom_site_fract_y
_atom_site_fract_z
_atom_site_U_iso_or_equiv
_atom_site_adp_type
_atom_site_calc_flag
_atom_site_refinement_flags
_atom_site_occupancy
_atom_site_disorder_assembly
_atom_site_disorder_group
S S1 0.42439(5) 0.87721(7) 0.08251(5) 0.0639(2) Uani d . 1 . .
S S2 0.36986(5) 0.59328(6) 0.36711(6) 0.0693(3) Uani d . 1 A .
F F1 0.26356(15) 1.23070(19) -0.08961(12) 0.1035(7) Uani d . 1 . .
F F2 0.3826(2) 1.41200(18) 0.16413(14) 0.1208(8) Uani d . 1 . .
F F3 0.7269(10) 1.0058(6) 0.3143(6) 0.098(3) Uani d PD 0.50 A 1
F F4 0.7912(4) 0.8648(6) 0.2494(3) 0.0988(19) Uani d PD 0.50 A 1
F F5 0.8765(6) 0.8204(9) 0.3970(7) 0.098(3) Uani d PDU 0.50 A 1
F F6 0.7584(3) 0.8994(3) 0.4545(2) 0.0903(12) Uani d PD 0.50 A 1
F F7 0.7766(9) 0.6336(8) 0.3665(9) 0.084(3) Uani d PD 0.50 A 1
F F8 0.7112(4) 0.6850(4) 0.4700(3) 0.0732(14) Uani d PD 0.50 A 1
C C14 0.7776(5) 0.8319(8) 0.3919(5) 0.063(2) Uani d PD 0.50 A 1
F F3' 0.7164(9) 0.9905(5) 0.3469(6) 0.086(3) Uani d PD 0.50 A 2
F F4' 0.7614(4) 0.9346(5) 0.2332(4) 0.0896(17) Uani d PD 0.50 A 2
F F5' 0.8473(3) 0.7538(4) 0.2983(3) 0.1133(15) Uani d PD 0.50 A 2
F F6' 0.8625(7) 0.8613(10) 0.4123(7) 0.114(4) Uani d PD 0.50 A 2
F F7' 0.7622(9) 0.6177(9) 0.3872(9) 0.104(5) Uani d PD 0.50 A 2
F F8' 0.7236(5) 0.7572(6) 0.4695(3) 0.1044(19) Uani d PD 0.50 A 2
C C14' 0.7970(5) 0.8120(8) 0.3514(5) 0.068(2) Uani d PD 0.50 A 2
F F9 0.56467(18) 0.09962(19) 0.4403(2) 0.1372(10) Uani d . 1 . .
F F10 0.22996(16) 0.17087(18) 0.34050(17) 0.1271(9) Uani d . 1 . .
C C1 0.35592(19) 1.1227(3) 0.01803(18) 0.0638(8) Uani d . 1 . .
H H1 0.3485 1.0576 -0.0163 0.077 Uiso calc R 1 . .
C C2 0.3143(2) 1.2263(3) -0.01045(19) 0.0701(9) Uani d . 1 . .
C C3 0.3223(2) 1.3247(3) 0.0363(2) 0.0743(9) Uani d . 1 . .
H H3 0.2937 1.3941 0.0154 0.089 Uiso calc R 1 . .
C C4 0.3743(3) 1.3164(3) 0.1154(2) 0.0739(9) Uani d . 1 . .
C C5 0.4173(2) 1.2156(3) 0.14823(18) 0.0641(8) Uani d . 1 . .
H H5 0.4514 1.2138 0.2029 0.077 Uiso calc R 1 . .
C C6 0.40955(18) 1.1164(2) 0.09913(17) 0.0527(7) Uani d . 1 . .
C C7 0.45660(18) 1.0077(2) 0.13191(16) 0.0524(7) Uani d . 1 . .
C C8 0.52806(18) 0.9895(2) 0.19998(16) 0.0522(7) Uani d . 1 . .
H H8 0.5564 1.0491 0.2345 0.063 Uiso calc R 1 . .
C C9 0.55546(18) 0.8715(2) 0.21374(16) 0.0482(6) Uani d . 1 . .
C C10 0.50569(19) 0.7992(2) 0.15386(16) 0.0542(7) Uani d . 1 . .
C C11 0.5146(2) 0.6710(2) 0.14256(19) 0.0703(8) Uani d . 1 . .
H H11A 0.5813 0.6468 0.1643 0.105 Uiso calc R 1 . .
H H11B 0.5000 0.6524 0.0839 0.105 Uiso calc R 1 . .
H H11C 0.4684 0.6319 0.1722 0.105 Uiso calc R 1 . .
C C12 0.63066(17) 0.8307(2) 0.28348(16) 0.0479(6) Uani d . 1 A .
C C13 0.7290(2) 0.8917(3) 0.30427(18) 0.0615(8) Uani d D 1 . .
C C15 0.7243(2) 0.7230(3) 0.39039(18) 0.0603(7) Uani d D 1 . .
C C16 0.62652(18) 0.7402(2) 0.33507(15) 0.0465(6) Uani d . 1 A .
C C17 0.54170(18) 0.6641(2) 0.34612(15) 0.0480(6) Uani d . 1 . .
C C18 0.4480(2) 0.7046(2) 0.35152(18) 0.0570(7) Uani d . 1 A .
C C19 0.4106(2) 0.8269(3) 0.3491(2) 0.0871(11) Uani d . 1 . .
H H19A 0.4646 0.8781 0.3696 0.131 Uiso calc R 1 A .
H H19B 0.3595 0.8336 0.3838 0.131 Uiso calc R 1 . .
H H19C 0.3836 0.8474 0.2924 0.131 Uiso calc R 1 . .
C C20 0.54882(19) 0.5419(2) 0.35543(15) 0.0510(6) Uani d . 1 A .
H H20 0.6076 0.5010 0.3543 0.061 Uiso calc R 1 . .
C C21 0.46187(19) 0.4906(2) 0.36612(16) 0.0522(7) Uani d . 1 . .
C C22 0.4392(2) 0.3671(2) 0.37453(16) 0.0539(7) Uani d . 1 A .
C C23 0.5144(2) 0.2897(3) 0.4044(2) 0.0730(9) Uani d . 1 . .
H H23 0.5798 0.3148 0.4195 0.088 Uiso calc R 1 A .
C C24 0.4902(3) 0.1750(3) 0.4111(2) 0.0822(10) Uani d . 1 A .
C C25 0.3961(3) 0.1331(3) 0.3903(2) 0.0880(11) Uani d . 1 . .
H H25 0.3818 0.0549 0.3955 0.106 Uiso calc R 1 A .
C C26 0.3242(3) 0.2107(3) 0.3614(2) 0.0785(9) Uani d . 1 A .
C C27 0.3426(2) 0.3254(3) 0.35233(18) 0.0646(8) Uani d . 1 . .
H H27 0.2911 0.3755 0.3314 0.077 Uiso calc R 1 A .

loop_
_atom_site_aniso_label
_atom_site_aniso_U_11
_atom_site_aniso_U_22
_atom_site_aniso_U_33
_atom_site_aniso_U_12
_atom_site_aniso_U_13
_atom_site_aniso_U_23
S1 0.0620(5) 0.0676(5) 0.0571(4) -0.0071(4) -0.0063(4) -0.0032(4)
S2 0.0553(4) 0.0573(5) 0.1026(6) 0.0009(3) 0.0349(4) 0.0031(4)
F1 0.0922(14) 0.1349(18) 0.0747(13) 0.0293(12) -0.0141(11) 0.0175(12)
F2 0.189(2) 0.0699(13) 0.0986(15) 0.0228(14) 0.0082(15) -0.0023(12)
F3 0.086(4) 0.075(4) 0.121(7) -0.041(3) -0.027(5) 0.027(4)
F4 0.059(3) 0.165(6) 0.076(3) -0.029(3) 0.022(3) 0.001(4)
F5 0.038(3) 0.127(7) 0.128(5) -0.011(3) 0.006(3) 0.017(4)
F6 0.125(3) 0.080(3) 0.062(2) -0.024(2) 0.001(2) -0.020(2)
F7 0.057(4) 0.069(4) 0.126(6) 0.013(3) 0.020(3) -0.027(5)
F8 0.072(3) 0.086(3) 0.056(2) -0.007(3) -0.0063(18) 0.007(3)
C14 0.047(4) 0.083(5) 0.056(5) -0.011(4) 0.000(4) -0.006(5)
F3' 0.080(4) 0.053(4) 0.118(7) -0.010(3) -0.005(4) -0.019(4)
F4' 0.055(3) 0.115(5) 0.100(4) -0.021(3) 0.016(2) 0.026(3)
F5' 0.069(3) 0.122(4) 0.160(4) 0.026(2) 0.052(3) 0.015(3)
F6' 0.085(6) 0.116(7) 0.119(6) -0.025(4) -0.053(5) 0.001(4)
F7' 0.055(5) 0.083(5) 0.162(10) 0.007(3) -0.022(6) 0.035(4)
F8' 0.103(4) 0.153(6) 0.052(3) 0.000(4) -0.005(2) -0.011(4)
C14' 0.039(5) 0.083(5) 0.078(6) -0.004(4) -0.007(4) 0.001(5)
F9 0.1169(17) 0.0768(15) 0.219(3) 0.0251(13) 0.0284(18) 0.0456(16)
F10 0.0937(15) 0.0882(15) 0.199(3) -0.0390(12) 0.0209(15) -0.0328(16)
C1 0.0506(16) 0.080(2) 0.0600(18) 0.0015(15) 0.0059(14) 0.0020(16)
C2 0.0507(17) 0.098(3) 0.060(2) 0.0127(17) 0.0050(15) 0.0160(19)
C3 0.071(2) 0.082(2) 0.073(2) 0.0186(18) 0.0212(18) 0.019(2)
C4 0.086(2) 0.067(2) 0.069(2) 0.0108(18) 0.0164(18) 0.0007(18)
C5 0.0697(19) 0.066(2) 0.0552(17) 0.0024(16) 0.0059(15) 0.0067(16)
C6 0.0431(14) 0.0633(19) 0.0523(16) -0.0006(13) 0.0098(13) 0.0077(14)
C7 0.0424(14) 0.0629(18) 0.0519(16) -0.0053(12) 0.0078(12) 0.0025(13)
C8 0.0490(15) 0.0525(17) 0.0538(16) -0.0093(12) 0.0038(13) 0.0003(13)
C9 0.0432(14) 0.0529(16) 0.0477(15) -0.0066(12) 0.0051(12) 0.0031(13)
C10 0.0512(15) 0.0576(18) 0.0538(16) -0.0067(13) 0.0080(13) 0.0021(14)
C11 0.082(2) 0.062(2) 0.0650(19) -0.0074(16) 0.0051(16) -0.0089(16)
C12 0.0420(14) 0.0508(16) 0.0509(15) -0.0035(12) 0.0078(12) -0.0010(13)
C13 0.0518(17) 0.068(2) 0.0642(19) -0.0150(15) 0.0069(15) -0.0032(17)
C15 0.0550(17) 0.064(2) 0.0602(19) 0.0074(15) 0.0035(14) -0.0007(16)
C16 0.0427(14) 0.0489(16) 0.0476(15) 0.0014(11) 0.0067(12) -0.0053(13)
C17 0.0500(15) 0.0477(16) 0.0474(15) 0.0005(12) 0.0107(12) 0.0022(12)
C18 0.0557(17) 0.0496(17) 0.0702(18) 0.0027(13) 0.0236(14) 0.0007(14)
C19 0.082(2) 0.0526(19) 0.140(3) 0.0122(16) 0.057(2) 0.003(2)
C20 0.0481(15) 0.0495(16) 0.0564(16) 0.0054(12) 0.0114(12) 0.0025(13)
C21 0.0550(16) 0.0513(17) 0.0523(16) -0.0027(13) 0.0150(13) -0.0012(13)
C22 0.0610(17) 0.0527(17) 0.0519(16) -0.0033(14) 0.0208(14) -0.0033(13)
C23 0.067(2) 0.060(2) 0.093(2) 0.0005(16) 0.0160(17) 0.0110(17)
C24 0.087(3) 0.056(2) 0.108(3) 0.0137(19) 0.029(2) 0.0089(19)
C25 0.111(3) 0.0465(19) 0.117(3) -0.008(2) 0.050(2) -0.0113(19)
C26 0.079(2) 0.066(2) 0.095(2) -0.0179(19) 0.0298(19) -0.0237(19)
C27 0.0635(19) 0.0549(18) 0.077(2) -0.0060(14) 0.0152(15) -0.0056(15)

loop_
_atom_type_symbol
_atom_type_description
_atom_type_scat_dispersion_real
_atom_type_scat_dispersion_imag
_atom_type_scat_source
C C 0.0033 0.0016 'International Tables Vol C Tables 4.2.6.8 and 6.1.1.4'
H H 0.0000 0.0000 'International Tables Vol C Tables 4.2.6.8 and 6.1.1.4'
F F 0.0171 0.0103 'International Tables Vol C Tables 4.2.6.8 and 6.1.1.4'
S S 0.1246 0.1234 'International Tables Vol C Tables 4.2.6.8 and 6.1.1.4'

loop_
_geom_angle_atom_site_label_1
_geom_angle_atom_site_label_2
_geom_angle_atom_site_label_3
_geom_angle
C10 S1 C7 93.40(13)
C18 S2 C21 92.80(13)
F6 C14 F5 108.9(7)
F6 C14 C15 111.3(5)
F5 C14 C15 114.1(7)
F6 C14 C13 108.1(6)
F5 C14 C13 111.4(8)
C15 C14 C13 102.9(5)
F6' C14' F5' 109.3(7)
F6' C14' C13 114.4(8)
F5' C14' C13 109.2(6)
F6' C14' C15 111.1(8)
F5' C14' C15 109.2(6)
C13 C14' C15 103.5(4)
C2 C1 C6 119.1(3)
C2 C1 H1 120.4
C6 C1 H1 120.4
F1 C2 C3 118.5(3)
F1 C2 C1 118.1(3)
C3 C2 C1 123.4(3)
C2 C3 C4 116.4(3)
C2 C3 H3 121.8
C4 C3 H3 121.8
F2 C4 C3 118.1(3)
F2 C4 C5 118.5(3)
C3 C4 C5 123.3(3)
C4 C5 C6 119.4(3)
C4 C5 H5 120.3
C6 C5 H5 120.3
C5 C6 C1 118.2(3)
C5 C6 C7 120.7(2)
C1 C6 C7 121.0(3)
C8 C7 C6 129.5(2)
C8 C7 S1 109.5(2)
C6 C7 S1 121.00(19)
C7 C8 C9 114.2(2)
C7 C8 H8 122.9
C9 C8 H8 122.9
C10 C9 C8 112.7(2)
C10 C9 C12 123.3(2)
C8 C9 C12 124.0(2)
C9 C10 C11 130.3(2)
C9 C10 S1 110.2(2)
C11 C10 S1 119.5(2)
C10 C11 H11A 109.5
C10 C11 H11B 109.5
H11A C11 H11B 109.5
C10 C11 H11C 109.5
H11A C11 H11C 109.5
H11B C11 H11C 109.5
C16 C12 C9 129.1(2)
C16 C12 C13 110.4(2)
C9 C12 C13 120.5(2)
F3 C13 F4 109.6(6)
F3 C13 F3' 25.4(6)
F4 C13 F3' 131.8(6)
F3 C13 F4' 76.2(5)
F4 C13 F4' 39.4(3)
F3' C13 F4' 101.5(5)
F3 C13 C14' 126.6(7)
F4 C13 C14' 77.5(4)
F3' C13 C14' 113.2(6)
F4' C13 C14' 114.1(4)
F3 C13 C12 117.2(6)
F4 C13 C12 111.8(3)
F3' C13 C12 109.2(5)
F4' C13 C12 111.8(3)
C14' C13 C12 107.1(4)
F3 C13 C14 109.3(6)
F4 C13 C14 105.2(4)
F3' C13 C14 89.1(5)
F4' C13 C14 137.6(4)
C14' C13 C14 28.7(3)
C12 C13 C14 102.8(3)
F7' C15 F8' 111.7(7)
F7' C15 F7 19.5(12)
F8' C15 F7 125.8(7)
F7' C15 F8 81.6(7)
F8' C15 F8 36.2(3)
F7 C15 F8 99.9(7)
F7' C15 C14 127.0(7)
F8' C15 C14 78.8(4)
F7 C15 C14 112.8(7)
F8 C15 C14 113.2(4)
F7' C15 C16 114.4(6)
F8' C15 C16 113.1(3)
F7 C15 C16 113.1(6)
F8 C15 C16 111.2(3)
C14 C15 C16 106.8(4)
F7' C15 C14' 107.7(7)
F8' C15 C14' 106.2(4)
F7 C15 C14' 89.7(7)
F8 C15 C14' 137.0(4)
C14 C15 C14' 28.6(3)
C16 C15 C14' 102.9(3)
C12 C16 C17 130.2(2)
C12 C16 C15 110.7(2)
C17 C16 C15 119.0(2)
C18 C17 C20 112.4(2)
C18 C17 C16 123.5(2)
C20 C17 C16 124.1(2)
C17 C18 C19 129.3(2)
C17 C18 S2 110.8(2)
C19 C18 S2 119.8(2)
C18 C19 H19A 109.5
C18 C19 H19B 109.5
H19A C19 H19B 109.5
C18 C19 H19C 109.5
H19A C19 H19C 109.5
H19B C19 H19C 109.5
C21 C20 C17 113.7(2)
C21 C20 H20 123.2
C17 C20 H20 123.2
C20 C21 C22 129.4(2)
C20 C21 S2 110.3(2)
C22 C21 S2 120.25(19)
C23 C22 C27 118.7(3)
C23 C22 C21 120.3(3)
C27 C22 C21 121.0(3)
C24 C23 C22 118.6(3)
C24 C23 H23 120.7
C22 C23 H23 120.7
C25 C24 F9 118.4(3)
C25 C24 C23 123.5(3)
F9 C24 C23 118.1(3)
C26 C25 C24 116.7(3)
C26 C25 H25 121.7
C24 C25 H25 121.7
F10 C26 C25 117.6(3)
F10 C26 C27 119.2(3)
C25 C26 C27 123.2(3)
C26 C27 C22 119.5(3)
C26 C27 H27 120.3
C22 C27 H27 120.3

loop_
_geom_bond_atom_site_label_1
_geom_bond_atom_site_label_2
_geom_bond_distance
_geom_bond_publ_flag
S1 C10 1.720(3) ?
S1 C7 1.729(3) ?
S2 C18 1.711(3) ?
S2 C21 1.725(3) ?
F1 C2 1.353(3) ?
F2 C4 1.350(4) ?
F3 C13 1.329(7) ?
F4 C13 1.351(5) ?
F5 C14 1.340(8) ?
F6 C14 1.334(7) ?
F7 C15 1.343(7) ?
F8 C15 1.394(5) ?
C14 C15 1.449(9) y
C14 C13 1.617(9) y
F3' C13 1.358(7) ?
F4' C13 1.382(5) ?
F5' C14' 1.355(7) ?
F6' C14' 1.344(8) ?
F7' C15 1.325(8) ?
F8' C15 1.337(5) ?
C14' C13 1.434(9) y
C14' C15 1.619(9) y
F9 C24 1.361(4) ?
F10 C26 1.352(4) ?
C1 C2 1.371(4) ?
C1 C6 1.396(4) ?
C1 H1 0.9300 ?
C2 C3 1.360(4) ?
C3 C4 1.360(4) ?
C3 H3 0.9300 ?
C4 C5 1.371(4) ?
C5 C6 1.388(4) ?
C5 H5 0.9300 ?
C6 C7 1.469(4) ?
C7 C8 1.363(3) ?
C8 C9 1.421(3) ?
C8 H8 0.9300 ?
C9 C10 1.372(3) ?
C9 C12 1.473(3) ?
C10 C11 1.498(4) ?
C11 H11A 0.9600 ?
C11 H11B 0.9600 ?
C11 H11C 0.9600 ?
C12 C16 1.343(3) y
C12 C13 1.501(4) y
C15 C16 1.493(4) y
C16 C17 1.482(3) ?
C17 C18 1.371(3) ?
C17 C20 1.422(3) ?
C18 C19 1.500(4) ?
C19 H19A 0.9600 ?
C19 H19B 0.9600 ?
C19 H19C 0.9600 ?
C20 C21 1.356(3) ?
C20 H20 0.9300 ?
C21 C22 1.470(4) ?
C22 C23 1.386(4) ?
C22 C27 1.390(4) ?
C23 C24 1.373(4) ?
C23 H23 0.9300 ?
C24 C25 1.360(5) ?
C25 C26 1.354(5) ?
C25 H25 0.9300 ?
C26 C27 1.360(4) ?
C27 H27 0.9300 ?

loop_
_geom_torsion_atom_site_label_1
_geom_torsion_atom_site_label_2
_geom_torsion_atom_site_label_3
_geom_torsion_atom_site_label_4
_geom_torsion
_geom_torsion_publ_flag
C6 C1 C2 F1 179.3(2) ?
C6 C1 C2 C3 0.1(4) ?
F1 C2 C3 C4 -179.7(3) ?
C1 C2 C3 C4 -0.5(5) ?
C2 C3 C4 F2 -179.0(3) ?
C2 C3 C4 C5 0.0(5) ?
F2 C4 C5 C6 179.9(3) ?
C3 C4 C5 C6 0.9(5) ?
C4 C5 C6 C1 -1.3(4) ?
C4 C5 C6 C7 178.7(3) ?
C2 C1 C6 C5 0.9(4) ?
C2 C1 C6 C7 -179.2(2) ?
C5 C6 C7 C8 -15.8(4) ?
C1 C6 C7 C8 164.2(3) ?
C5 C6 C7 S1 164.8(2) ?
C1 C6 C7 S1 -15.2(3) yes
C10 S1 C7 C8 0.6(2) ?
C10 S1 C7 C6 -179.9(2) ?
C6 C7 C8 C9 179.3(2) ?
S1 C7 C8 C9 -1.3(3) ?
C7 C8 C9 C10 1.5(3) ?
C7 C8 C9 C12 -179.7(2) ?
C8 C9 C10 C11 177.3(3) ?
C12 C9 C10 C11 -1.4(4) ?
C8 C9 C10 S1 -1.0(3) ?
C12 C9 C10 S1 -179.74(19) ?
C7 S1 C10 C9 0.2(2) ?
C7 S1 C10 C11 -178.3(2) ?
C10 C9 C12 C16 -46.3(4) y
C8 C9 C12 C16 135.1(3) ?
C10 C9 C12 C13 132.6(3) ?
C8 C9 C12 C13 -46.0(4) ?
F6' C14' C13 F3 1.4(12) ?
F5' C14' C13 F3 -121.4(7) ?
C15 C14' C13 F3 122.3(7) ?
F6' C14' C13 F4 106.6(9) ?
F5' C14' C13 F4 -16.2(5) ?
C15 C14' C13 F4 -132.4(5) ?
F6' C14' C13 F3' -23.7(11) ?
F5' C14' C13 F3' -146.5(6) ?
C15 C14' C13 F3' 97.3(6) ?
F6' C14' C13 F4' 91.7(9) ?
F5' C14' C13 F4' -31.1(7) ?
C15 C14' C13 F4' -147.3(4) ?
F6' C14' C13 C12 -144.1(8) ?
F5' C14' C13 C12 93.1(6) ?
C15 C14' C13 C12 -23.1(5) y
F6' C14' C13 C14 -58.6(11) ?
F5' C14' C13 C14 178.6(15) ?
C15 C14' C13 C14 62.4(10) no
C16 C12 C13 F3 -129.8(5) ?
C9 C12 C13 F3 51.1(6) ?
C16 C12 C13 F4 102.5(4) ?
C9 C12 C13 F4 -76.6(4) ?
C16 C12 C13 F3' -103.4(5) ?
C9 C12 C13 F3' 77.4(5) ?
C16 C12 C13 F4' 145.0(4) ?
C9 C12 C13 F4' -34.1(5) ?
C16 C12 C13 C14' 19.4(4) y
C9 C12 C13 C14' -159.7(4) ?
C16 C12 C13 C14 -9.9(4) yes
C9 C12 C13 C14 171.0(3) ?
F6 C14 C13 F3 28.8(8) ?
F5 C14 C13 F3 -90.8(9) ?
C15 C14 C13 F3 146.7(6) ?
F6 C14 C13 F4 146.5(5) ?
F5 C14 C13 F4 26.9(8) ?
C15 C14 C13 F4 -95.7(5) ?
F6 C14 C13 F3' 13.2(7) ?
F5 C14 C13 F3' -106.4(8) ?
C15 C14 C13 F3' 131.0(6) ?
F6 C14 C13 F4' 119.3(6) ?
F5 C14 C13 F4' -0.3(11) ?
C15 C14 C13 F4' -122.8(6) ?
F6 C14 C13 C14' 161.4(15) ?
F5 C14 C13 C14' 41.8(10) ?
C15 C14 C13 C14' -80.7(11) no
F6 C14 C13 C12 -96.3(5) ?
F5 C14 C13 C12 144.1(7) ?
C15 C14 C13 C12 21.5(5) y
F6 C14 C15 F7' -129.2(9) ?
F5 C14 C15 F7' -5.5(12) ?
C13 C14 C15 F7' 115.2(9) ?
F6 C14 C15 F8' -20.4(6) ?
F5 C14 C15 F8' 103.3(8) ?
C13 C14 C15 F8' -135.9(5) ?
F6 C14 C15 F7 -144.7(8) ?
F5 C14 C15 F7 -20.9(11) ?
C13 C14 C15 F7 99.8(8) ?
F6 C14 C15 F8 -32.1(7) ?
F5 C14 C15 F8 91.6(8) ?
C13 C14 C15 F8 -147.7(4) ?
F6 C14 C15 C16 90.5(6) ?
F5 C14 C15 C16 -145.7(7) ?
C13 C14 C15 C16 -25.0(4) y
F6 C14 C15 C14' 176.7(15) ?
F5 C14 C15 C14' -59.6(11) ?
C13 C14 C15 C14' 61.1(9) no
F6' C14' C15 F7' -95.9(10) ?
F5' C14' C15 F7' 24.7(8) ?
C13 C14' C15 F7' 140.9(7) ?
F6' C14' C15 F8' 23.9(8) ?
F5' C14' C15 F8' 144.5(5) ?
C13 C14' C15 F8' -99.3(5) ?
F6' C14' C15 F7 -103.5(9) ?
F5' C14' C15 F7 17.1(8) ?
C13 C14' C15 F7 133.4(7) ?
F6' C14' C15 F8 0.8(11) ?
F5' C14' C15 F8 121.4(6) ?
C13 C14' C15 F8 -122.3(6) ?
F6' C14' C15 C14 41.3(10) ?
F5' C14' C15 C14 161.9(14) ?
C13 C14' C15 C14 -81.8(11) no
F6' C14' C15 C16 142.9(7) ?
F5' C14' C15 C16 -96.5(5) ?
C13 C14' C15 C16 19.7(5) y
C9 C12 C16 C17 -9.7(5) ?
C13 C12 C16 C17 171.3(2) ?
C9 C12 C16 C15 173.5(2) ?
C13 C12 C16 C15 -5.5(3) y
F7' C15 C16 C12 -125.1(7) ?
F8' C15 C16 C12 105.4(4) ?
F7 C15 C16 C12 -103.9(7) ?
F8 C15 C16 C12 144.6(3) ?
C14 C15 C16 C12 20.7(4) y
C14' C15 C16 C12 -8.6(4) y
F7' C15 C16 C17 57.6(8) ?
F8' C15 C16 C17 -71.8(4) ?
F7 C15 C16 C17 78.9(7) ?
F8 C15 C16 C17 -32.6(4) ?
C14 C15 C16 C17 -156.5(3) ?
C14' C15 C16 C17 174.1(3) ?
C12 C16 C17 C18 -44.7(4) y
C15 C16 C17 C18 132.0(3) ?
C12 C16 C17 C20 137.8(3) ?
C15 C16 C17 C20 -45.6(3) ?
C20 C17 C18 C19 176.9(3) ?
C16 C17 C18 C19 -0.9(5) ?
C20 C17 C18 S2 -0.4(3) ?
C16 C17 C18 S2 -178.24(19) ?
C21 S2 C18 C17 -0.3(2) ?
C21 S2 C18 C19 -177.8(3) ?
C18 C17 C20 C21 1.1(3) ?
C16 C17 C20 C21 178.9(2) ?
C17 C20 C21 C22 177.4(2) ?
C17 C20 C21 S2 -1.3(3) ?
C18 S2 C21 C20 0.9(2) ?
C18 S2 C21 C22 -178.0(2) ?
C20 C21 C22 C23 25.2(4) ?
S2 C21 C22 C23 -156.1(2) ?
C20 C21 C22 C27 -154.3(3) ?
S2 C21 C22 C27 24.3(3) yes
C27 C22 C23 C24 -0.3(4) ?
C21 C22 C23 C24 -179.8(3) ?
C22 C23 C24 C25 -0.2(5) ?
C22 C23 C24 F9 179.9(3) ?
F9 C24 C25 C26 -180.0(3) ?
C23 C24 C25 C26 0.1(6) ?
C24 C25 C26 F10 -179.8(3) ?
C24 C25 C26 C27 0.5(5) ?
F10 C26 C27 C22 179.3(3) ?
C25 C26 C27 C22 -1.0(5) ?
C23 C22 C27 C26 0.9(4) ?
C21 C22 C27 C26 -179.6(3) ?
